data_7118916
loop_
_publ_author_name
'Molteni, Roberto'
'Bertermann, R\"udiger'
'Edkins, Katharina'
'Steffen, Andreas'

_publ_section_title
;
 An unexpected transmetalation intermediate: isolation and structural
 characterization of a solely CH3 bridged di-copper(i) complex.
;
_journal_issue 28
_journal_name_full 'Chemical communications (Cambridge, England)'
_journal_page_first 5019
_journal_page_last 5022
_journal_paper_doi 10.1039/c6cc01510g
_journal_volume 52
_journal_year 2016
_chemical_formula_moiety 'C38 H36 Cu2 P2'
_chemical_formula_sum 'C38 H36 Cu2 P2'
_chemical_formula_weight 681.75
_chemical_properties_physical 'Air-sensitive, Moisture-sensitive, Oxygen-sensitive'
_space_group_crystal_system triclinic
_space_group_IT_number 2
_space_group_name_Hall '-P 1'
_space_group_name_H-M_alt 'P -1'
_symmetry_Int_Tables_number 2
_symmetry_space_group_name_Hall '-P 1'
_symmetry_space_group_name_H-M 'P -1'
_audit_creation_date 2015-10-06
_audit_creation_method
;
Olex2 1.2-alpha
(compiled 2015.09.30 svn.r3233 for OlexSys, GUI svn.r5103)
;
_audit_update_record
;
2015-10-09 deposited with the CCDC.
2016-03-17 downloaded from the CCDC.
;
_cell_angle_alpha 97.647(1)
_cell_angle_beta 94.311(1)
_cell_angle_gamma 95.342(1)
_cell_formula_units_Z 2
_cell_length_a 10.0317(3)
_cell_length_b 12.1017(4)
_cell_length_c 13.3609(4)
_cell_measurement_reflns_used 9907
_cell_measurement_temperature 100
_cell_measurement_theta_max 28.30
_cell_measurement_theta_min 2.458
_cell_volume 1594.30(9)
_computing_molecular_graphics 'Olex2 (Dolomanov et al., 2009)'
_computing_publication_material 'Olex2 (Dolomanov et al., 2009)'
_computing_structure_refinement 'olex2.refine (Bourhis et al., 2015)'
_computing_structure_solution 'olex2.solve (Bourhis et al., 2015)'
_diffrn_ambient_temperature 100
_diffrn_detector 'Bruker APEX2 area detector'
_diffrn_detector_area_resol_mean 7.9
_diffrn_detector_type 'CCD area detector'
_diffrn_measured_fraction_theta_full 0.9998
_diffrn_measured_fraction_theta_max 0.9998
_diffrn_measurement_device 'three-circle diffractometer'
_diffrn_measurement_device_type 'Bruker APEX-II CCD'
_diffrn_measurement_method '\w and \f scans'
_diffrn_radiation_monochromator graphite
_diffrn_radiation_probe x-ray
_diffrn_radiation_type 'Mo K\a'
_diffrn_radiation_wavelength 0.71073
_diffrn_reflns_av_R_equivalents 0.0203
_diffrn_reflns_av_unetI/netI 0.0232
_diffrn_reflns_limit_h_max 13
_diffrn_reflns_limit_h_min -13
_diffrn_reflns_limit_k_max 16
_diffrn_reflns_limit_k_min -16
_diffrn_reflns_limit_l_max 17
_diffrn_reflns_limit_l_min -17
_diffrn_reflns_number 24518
_diffrn_reflns_theta_full 25.9975
_diffrn_reflns_theta_max 26.00
_diffrn_reflns_theta_min 1.54
_diffrn_source 'rotating anode X-ray tube'
_diffrn_standards_number 0
_exptl_absorpt_coefficient_mu 1.460
_exptl_absorpt_correction_T_max 0.9329
_exptl_absorpt_correction_T_min 0.7380
_exptl_absorpt_correction_type numerical
_exptl_absorpt_process_details
;
SADABS-2008/1 (Bruker,2008) was used for absorption correction.
wR2(int) was 0.0341 before and 0.0308 after correction.
The Ratio of minimum to maximum transmission is 0.7911.
The \l/2 correction factor is 0.0015.
;
_exptl_crystal_colour 'clear light yellow'
_exptl_crystal_colour_lustre clear
_exptl_crystal_colour_modifier light
_exptl_crystal_colour_primary yellow
_exptl_crystal_density_diffrn 1.4200
_exptl_crystal_description prism
_exptl_crystal_F_000 705.9452
_exptl_crystal_preparation 'cut from larger prism'
_exptl_crystal_size_max 0.595
_exptl_crystal_size_mid 0.283
_exptl_crystal_size_min 0.164
_refine_diff_density_max 0.4719
_refine_diff_density_min -0.5334
_refine_diff_density_rms 0.1047
_refine_ls_d_res_high 0.8107
_refine_ls_d_res_low 13.1898
_refine_ls_goodness_of_fit_ref 1.0486
_refine_ls_hydrogen_treatment mixed
_refine_ls_matrix_type full
_refine_ls_number_constraints 64
_refine_ls_number_parameters 391
_refine_ls_number_reflns 6267
_refine_ls_number_restraints 3
_refine_ls_restrained_S_all 1.0484
_refine_ls_R_factor_all 0.0291
_refine_ls_R_factor_gt 0.0247
_refine_ls_shift/su_max 0.0001
_refine_ls_shift/su_mean 0.0000
_refine_ls_structure_factor_coef Fsqd
_refine_ls_weighting_details 'w=1/[\s^2^(Fo^2^)+(0.0626P)^2^+0.7017P] where P=(Fo^2^+2Fc^2^)/3'
_refine_ls_weighting_scheme calc
_refine_ls_wR_factor_gt 0.0799
_refine_ls_wR_factor_ref 0.0916
_reflns_Friedel_coverage 0.0
_reflns_limit_h_max 12
_reflns_limit_h_min -12
_reflns_limit_k_max 14
_reflns_limit_k_min -14
_reflns_limit_l_max 16
_reflns_limit_l_min 0
_reflns_number_gt 5660
_reflns_number_total 6267
_reflns_threshold_expression I>=2u(I)
_cod_data_source_file c6cc01510g2.cif
_cod_data_source_block 13S021
_cod_depositor_comments
;
The following automatic conversions were performed:

'_diffrn_radiation_probe' value 'X-ray' changed to 'x-ray' according
to
/usr/data/users/saulius/crontab/automatic-downloads/rss-feeds/RSC/lib/dictionaries/cif_core.dic
dictionary named 'cif_core.dic' version 2.4.2 from 2011-04-26.

Automatic conversion script
Id: cif_fix_values 4268 2015-11-12 08:31:59Z antanas 

 Adding full bibliography for 7118916.cif.
;
_cod_database_code 7118916
_olex2_refinement_description
;
1. Fixed Uiso
 At 1.2 times of:
  All C(H) groups
 At 1.5 times of:
  All C(H,H,H) groups
2. Restrained distances
 C2-H2c \\sim C2-H2b \\sim C2-H2a
 with sigma of 0.02
3.a Aromatic/amide H refined with riding coordinates:
 C16(H16), C11(H11), C4(H4), C30(H30), C32(H32), C35(H35), C36(H36), C37(H37),
 C10(H10), C17(H17), C22(H22), C24(H24), C12(H12), C5(H5), C13(H13), C25(H25),
 C19(H19), C29(H29), C23(H23), C20(H20), C7(H7), C26(H26), C28(H28), C31(H31),
 C34(H34), C18(H18), C38(H38), C8(H8), C14(H14), C6(H6)
3.b Idealised Me refined as rotating group:
 C1(H1a,H1b,H1c)
;
_olex2_exptl_crystal_mounting_method 'The crystal was mounted on a MITIGEN holder in perflourotether oil'
_olex2_submission_special_instructions 'No special instructions were received'

loop_
_space_group_symop_id
_space_group_symop_operation_xyz
1 x,y,z
2 -x,-y,-z

loop_
_atom_site_label
_atom_site_type_symbol
_atom_site_fract_x
_atom_site_fract_y
_atom_site_fract_z
_atom_site_U_iso_or_equiv
_atom_site_adp_type
_atom_site_occupancy
_atom_site_refinement_flags_posn
Cu1 Cu 0.28238(2) 0.169984(19) 0.686292(17) 0.01146(8) Uani 1.000000 .
Cu2 Cu 0.52057(2) 0.21365(2) 0.731711(19) 0.01830(9) Uani 1.000000 .
P2 P 0.20321(5) 0.30736(4) 0.60669(4) 0.01027(11) Uani 1.000000 .
P1 P 0.17441(5) 0.09625(4) 0.80830(4) 0.01136(12) Uani 1.000000 .
C16 C -0.0265(2) -0.08605(17) 0.80838(15) 0.0162(4) Uani 1.000000 .
H16 H 0.0352(2) -0.11564(17) 0.85256(15) 0.0195(5) Uiso 1.000000 R
C11 C 0.2373(3) 0.35851(19) 1.03890(17) 0.0267(5) Uani 1.000000 .
H11 H 0.3128(3) 0.39658(19) 1.08087(17) 0.0321(6) Uiso 1.000000 R
C4 C 0.3656(2) -0.05181(17) 0.83869(16) 0.0166(4) Uani 1.000000 .
H4 H 0.3872(2) -0.04289(17) 0.77201(16) 0.0199(5) Uiso 1.000000 R
C30 C 0.4231(2) 0.41163(18) 0.33629(16) 0.0197(4) Uani 1.000000 .
H30 H 0.4699(2) 0.43457(18) 0.28211(16) 0.0237(5) Uiso 1.000000 R
C32 C 0.2167(2) 0.38546(16) 0.41592(15) 0.0141(4) Uani 1.000000 .
H32 H 0.1227(2) 0.39059(16) 0.41562(15) 0.0169(5) Uiso 1.000000 R
C35 C 0.2646(2) 0.5551(2) 0.85038(17) 0.0246(5) Uani 1.000000 .
H35 H 0.3034(2) 0.5627(2) 0.91835(17) 0.0296(6) Uiso 1.000000 R
C36 C 0.2099(2) 0.64454(18) 0.81416(17) 0.0228(5) Uani 1.000000 .
H36 H 0.2092(2) 0.71305(18) 0.85795(17) 0.0274(6) Uiso 1.000000 R
C21 C 0.02716(19) 0.27291(16) 0.55836(14) 0.0120(4) Uani 1.000000 .
C37 C 0.1562(2) 0.63460(18) 0.71410(17) 0.0208(4) Uani 1.000000 .
H37 H 0.1197(2) 0.69654(18) 0.68954(17) 0.0250(5) Uiso 1.000000 R
C10 C 0.2538(2) 0.26740(18) 0.96704(16) 0.0207(5) Uani 1.000000 .
H10 H 0.3409(2) 0.24427(18) 0.95956(16) 0.0248(5) Uiso 1.000000 R
C33 C 0.20707(19) 0.44247(16) 0.68629(15) 0.0123(4) Uani 1.000000 .
C27 C 0.28479(19) 0.34469(16) 0.49593(14) 0.0123(4) Uani 1.000000 .
C17 C -0.1531(2) -0.14395(17) 0.77868(16) 0.0193(4) Uani 1.000000 .
H17 H -0.1769(2) -0.21307(17) 0.80247(16) 0.0232(5) Uiso 1.000000 R
C22 C -0.0779(2) 0.32322(17) 0.60298(16) 0.0158(4) Uani 1.000000 .
H22 H -0.0587(2) 0.38398(17) 0.65652(16) 0.0190(5) Uiso 1.000000 R
C3 C 0.26599(19) 0.00605(16) 0.88183(15) 0.0134(4) Uani 1.000000 .
C15 C 0.00985(19) 0.01544(16) 0.77333(14) 0.0134(4) Uani 1.000000 .
C24 C -0.2399(2) 0.19548(18) 0.49125(16) 0.0194(4) Uani 1.000000 .
H24 H -0.3307(2) 0.16959(18) 0.46806(16) 0.0233(5) Uiso 1.000000 R
C12 C 0.1113(3) 0.39347(19) 1.04913(17) 0.0293(5) Uani 1.000000 .
H12 H 0.1001(3) 0.45574(19) 1.09797(17) 0.0351(7) Uiso 1.000000 R
C5 C 0.4340(2) -0.12299(18) 0.89322(18) 0.0215(5) Uani 1.000000 .
H5 H 0.5018(2) -0.16267(18) 0.86346(18) 0.0258(5) Uiso 1.000000 R
C13 C 0.0017(3) 0.3379(2) 0.98834(19) 0.0289(5) Uani 1.000000 .
H13 H -0.0848(3) 0.3623(2) 0.99545(19) 0.0346(6) Uiso 1.000000 R
C25 C -0.1364(2) 0.14441(18) 0.44733(16) 0.0199(4) Uani 1.000000 .
H25 H -0.1563(2) 0.08316(18) 0.39432(16) 0.0238(5) Uiso 1.000000 R
C19 C -0.2090(2) -0.00163(19) 0.67865(16) 0.0198(4) Uani 1.000000 .
H19 H -0.2714(2) 0.02750(19) 0.63461(16) 0.0237(5) Uiso 1.000000 R
C29 C 0.4915(2) 0.37100(19) 0.41543(17) 0.0210(5) Uani 1.000000 .
H29 H 0.5854(2) 0.36589(19) 0.41537(17) 0.0252(5) Uiso 1.000000 R
C23 C -0.2109(2) 0.28441(18) 0.56905(17) 0.0185(4) Uani 1.000000 .
H23 H -0.2820(2) 0.31904(18) 0.59937(17) 0.0222(5) Uiso 1.000000 R
C20 C -0.0820(2) 0.05602(18) 0.70699(16) 0.0172(4) Uani 1.000000 .
H20 H -0.0577(2) 0.12365(18) 0.68089(16) 0.0206(5) Uiso 1.000000 R
C7 C 0.3035(2) -0.07866(18) 1.03407(16) 0.0210(5) Uani 1.000000 .
H7 H 0.2821(2) -0.08806(18) 1.10069(16) 0.0252(5) Uiso 1.000000 R
C26 C -0.0038(2) 0.18256(18) 0.48062(15) 0.0173(4) Uani 1.000000 .
H26 H 0.0667(2) 0.14700(18) 0.45034(15) 0.0207(5) Uiso 1.000000 R
C1 C 0.6163(3) 0.3331(2) 0.82743(19) 0.0298(5) Uani 1.000000 .
H1a H 0.6430(16) 0.3966(6) 0.7922(3) 0.0447(8) Uiso 1.000000 GR
H1b H 0.5579(6) 0.3569(10) 0.8801(8) 0.0447(8) Uiso 1.000000 GR
H1c H 0.6966(10) 0.3065(5) 0.8587(10) 0.0447(8) Uiso 1.000000 GR
C28 C 0.4228(2) 0.33768(17) 0.49500(16) 0.0168(4) Uani 1.000000 .
H28 H 0.4702(2) 0.30997(17) 0.54904(16) 0.0201(5) Uiso 1.000000 R
C31 C 0.2856(2) 0.41863(17) 0.33661(15) 0.0178(4) Uani 1.000000 .
H31 H 0.2385(2) 0.44621(17) 0.28237(15) 0.0214(5) Uiso 1.000000 R
C9 C 0.1433(2) 0.20985(16) 0.90595(15) 0.0150(4) Uani 1.000000 .
C34 C 0.2625(2) 0.45366(18) 0.78650(16) 0.0187(4) Uani 1.000000 .
H34 H 0.2990(2) 0.39190(18) 0.81143(16) 0.0225(5) Uiso 1.000000 R
C18 C -0.2442(2) -0.10163(18) 0.71493(16) 0.0201(4) Uani 1.000000 .
H18 H -0.3308(2) -0.14091(18) 0.69597(16) 0.0241(5) Uiso 1.000000 R
C38 C 0.1557(2) 0.53469(17) 0.65005(16) 0.0165(4) Uani 1.000000 .
H38 H 0.1204(2) 0.52872(17) 0.58132(16) 0.0198(5) Uiso 1.000000 R
C8 C 0.2352(2) -0.00791(17) 0.98028(15) 0.0177(4) Uani 1.000000 .
H8 H 0.1673(2) 0.03137(17) 1.01026(15) 0.0213(5) Uiso 1.000000 R
C14 C 0.0169(2) 0.24619(19) 0.91655(18) 0.0223(5) Uani 1.000000 .
H14 H -0.0591(2) 0.20854(19) 0.87488(18) 0.0268(6) Uiso 1.000000 R
C6 C 0.4034(2) -0.13598(18) 0.99045(17) 0.0224(5) Uani 1.000000 .
H6 H 0.4507(2) -0.18412(18) 1.02752(17) 0.0268(6) Uiso 1.000000 R
C2 C 0.4433(2) 0.09033(18) 0.62184(17) 0.0203(4) Uani 1.000000 D
H2a H 0.357(2) 0.060(2) 0.5838(19) 0.027(7) Uiso 1.000000 D
H2b H 0.492(3) 0.113(2) 0.5668(17) 0.030(7) Uiso 1.000000 D
H2c H 0.483(3) 0.026(2) 0.646(2) 0.040(8) Uiso 1.000000 D

loop_
_atom_site_aniso_label
_atom_site_aniso_U_11
_atom_site_aniso_U_22
_atom_site_aniso_U_33
_atom_site_aniso_U_12
_atom_site_aniso_U_13
_atom_site_aniso_U_23
Cu1 0.00946(14) 0.01342(14) 0.01287(14) 0.00250(9) 0.00360(9) 0.00442(9)
Cu2 0.01224(15) 0.02093(15) 0.02285(16) 0.00016(10) 0.00028(10) 0.00903(11)
P2 0.0088(2) 0.0122(2) 0.0107(2) 0.00157(18) 0.00255(18) 0.00349(18)
P1 0.0108(2) 0.0123(2) 0.0124(2) 0.00266(18) 0.00411(18) 0.00405(18)
C16 0.0215(11) 0.0141(10) 0.0138(10) 0.0021(8) 0.0039(8) 0.0033(7)
C11 0.0425(15) 0.0207(12) 0.0163(11) 0.0022(10) -0.0010(10) 0.0026(9)
C4 0.0152(10) 0.0171(10) 0.0184(10) 0.0011(8) 0.0041(8) 0.0048(8)
C30 0.0223(11) 0.0194(11) 0.0185(11) -0.0020(8) 0.0091(8) 0.0055(8)
C32 0.0131(10) 0.0148(10) 0.0148(10) 0.0009(7) 0.0024(7) 0.0035(7)
C35 0.0283(12) 0.0279(12) 0.0155(11) -0.0025(9) 0.0007(9) -0.0003(9)
C36 0.0249(12) 0.0168(11) 0.0247(12) -0.0038(8) 0.0077(9) -0.0032(8)
C21 0.0103(9) 0.0143(10) 0.0135(9) 0.0018(7) 0.0037(7) 0.0080(7)
C37 0.0226(11) 0.0146(10) 0.0264(12) 0.0014(8) 0.0063(9) 0.0051(8)
C10 0.0247(12) 0.0211(11) 0.0171(10) 0.0050(9) 0.0032(9) 0.0033(8)
C33 0.0088(9) 0.0138(10) 0.0146(9) -0.0013(7) 0.0043(7) 0.0025(7)
C27 0.0122(9) 0.0107(9) 0.0140(9) -0.0007(7) 0.0037(7) 0.0018(7)
C17 0.0254(12) 0.0149(10) 0.0174(10) -0.0038(8) 0.0066(8) 0.0027(8)
C22 0.0140(10) 0.0132(10) 0.0205(10) 0.0014(7) 0.0031(8) 0.0026(8)
C3 0.0117(9) 0.0128(9) 0.0161(10) 0.0002(7) -0.0001(7) 0.0045(7)
C15 0.0138(10) 0.0145(10) 0.0128(9) 0.0012(7) 0.0067(7) 0.0022(7)
C24 0.0104(10) 0.0247(11) 0.0231(11) -0.0031(8) 0.0002(8) 0.0079(9)
C12 0.0534(16) 0.0178(11) 0.0192(11) 0.0134(10) 0.0100(11) 0.0017(9)
C5 0.0147(10) 0.0168(11) 0.0345(13) 0.0033(8) 0.0023(9) 0.0083(9)
C13 0.0338(14) 0.0250(13) 0.0317(13) 0.0144(10) 0.0154(11) 0.0038(10)
C25 0.0184(11) 0.0227(11) 0.0164(10) -0.0051(8) 0.0034(8) -0.0010(8)
C19 0.0132(10) 0.0260(12) 0.0213(11) 0.0036(8) 0.0034(8) 0.0057(9)
C29 0.0133(10) 0.0254(12) 0.0264(12) 0.0015(8) 0.0067(8) 0.0088(9)
C23 0.0096(10) 0.0200(11) 0.0276(11) 0.0032(8) 0.0047(8) 0.0069(8)
C20 0.0147(10) 0.0170(10) 0.0216(11) 0.0010(8) 0.0051(8) 0.0081(8)
C7 0.0226(11) 0.0236(11) 0.0162(10) -0.0040(8) -0.0025(8) 0.0078(8)
C26 0.0133(10) 0.0223(11) 0.0164(10) 0.0004(8) 0.0073(8) 0.0012(8)
C1 0.0285(13) 0.0299(13) 0.0305(13) -0.0045(10) -0.0048(10) 0.0120(10)
C28 0.0121(10) 0.0206(11) 0.0189(10) 0.0016(8) 0.0021(8) 0.0071(8)
C31 0.0232(11) 0.0175(10) 0.0130(10) 0.0006(8) 0.0012(8) 0.0044(8)
C9 0.0210(11) 0.0134(10) 0.0127(9) 0.0026(8) 0.0074(8) 0.0053(7)
C34 0.0222(11) 0.0180(11) 0.0164(10) 0.0017(8) 0.0027(8) 0.0041(8)
C18 0.0164(11) 0.0224(11) 0.0199(11) -0.0044(8) 0.0068(8) -0.0007(8)
C38 0.0169(10) 0.0164(10) 0.0166(10) 0.0012(8) 0.0029(8) 0.0039(8)
C8 0.0181(11) 0.0191(11) 0.0165(10) 0.0005(8) 0.0033(8) 0.0045(8)
C14 0.0215(11) 0.0193(11) 0.0277(12) 0.0044(9) 0.0096(9) 0.0031(9)
C6 0.0178(11) 0.0191(11) 0.0305(12) -0.0014(8) -0.0064(9) 0.0119(9)
C2 0.0169(11) 0.0199(11) 0.0267(12) 0.0047(8) 0.0117(9) 0.0061(9)

loop_
_atom_type_symbol
_atom_type_scat_dispersion_real
_atom_type_scat_dispersion_imag
_atom_type_scat_Cromer_Mann_a1
_atom_type_scat_Cromer_Mann_a2
_atom_type_scat_Cromer_Mann_a3
_atom_type_scat_Cromer_Mann_a4
_atom_type_scat_Cromer_Mann_b1
_atom_type_scat_Cromer_Mann_b2
_atom_type_scat_Cromer_Mann_b3
_atom_type_scat_Cromer_Mann_b4
_atom_type_scat_Cromer_Mann_c
_atom_type_scat_source
_atom_type_scat_dispersion_source
H 0.00000 0.00000 0.49300 0.32291 0.14019 0.04081 10.51090 26.12570 3.14236 57.79970 0.0030380000826 'International Tables Volume C Table 6.1.1.4 (pp. 500-502)' 'Henke, Gullikson and Davis, At. Data and Nucl. Data Tables, 1993, 54, 2'
C 0.00347 0.00161 2.31000 1.02000 1.58860 0.86500 20.84390 10.20750 0.56870 51.65120 0.215599998832 'International Tables Volume C Table 6.1.1.4 (pp. 500-502)' 'Henke, Gullikson and Davis, At. Data and Nucl. Data Tables, 1993, 54, 2'
Cu 0.34125 1.28947 13.33800 7.16760 5.61580 1.67350 3.58280 0.24700 11.39660 64.81260 1.19099998474 'International Tables Volume C Table 6.1.1.4 (pp. 500-502)' 'Henke, Gullikson and Davis, At. Data and Nucl. Data Tables, 1993, 54, 2'
P 0.10434 0.09671 6.43450 4.17910 1.78000 1.49080 1.90670 27.15700 0.52600 68.16450 1.11489999294 'International Tables Volume C Table 6.1.1.4 (pp. 500-502)' 'Henke, Gullikson and Davis, At. Data and Nucl. Data Tables, 1993, 54, 2'

loop_
_geom_angle_atom_site_label_1
_geom_angle_atom_site_label_2
_geom_angle_atom_site_label_3
_geom_angle
P2 Cu1 Cu2 109.573(16)
P1 Cu1 Cu2 112.728(16)
P1 Cu1 P2 122.331(19)
C2 Cu1 Cu2 51.86(6)
C2 Cu1 P2 116.56(6)
C2 Cu1 P1 120.09(6)
C1 Cu2 Cu1 129.96(8)
C2 Cu2 Cu1 56.90(6)
C2 Cu2 C1 172.25(10)
C21 P2 Cu1 111.96(6)
C33 P2 Cu1 114.86(7)
C33 P2 C21 104.33(9)
C27 P2 Cu1 118.09(6)
C27 P2 C21 103.36(9)
C27 P2 C33 102.67(9)
C3 P1 Cu1 116.92(7)
C15 P1 Cu1 118.64(6)
C15 P1 C3 103.43(9)
C9 P1 Cu1 109.08(6)
C9 P1 C3 102.29(9)
C9 P1 C15 104.67(9)
C15 C16 C17 120.22(19)
C12 C11 C10 120.0(2)
C5 C4 C3 120.05(19)
C31 C30 C29 119.70(19)
C31 C32 C27 120.35(18)
C34 C35 C36 119.7(2)
C37 C36 C35 120.3(2)
C22 C21 P2 123.17(15)
C26 C21 P2 117.50(15)
C26 C21 C22 118.88(18)
C38 C37 C36 120.2(2)
C9 C10 C11 120.5(2)
C34 C33 P2 118.74(15)
C38 C33 P2 122.05(15)
C38 C33 C34 119.21(18)
C32 C27 P2 122.90(15)
C28 C27 P2 118.00(15)
C28 C27 C32 119.00(18)
C18 C17 C16 120.55(19)
C23 C22 C21 120.12(19)
C4 C3 P1 119.54(15)
C8 C3 P1 121.08(15)
C8 C3 C4 119.37(18)
C16 C15 P1 122.89(15)
C20 C15 P1 118.41(15)
C20 C15 C16 118.68(18)
C23 C24 C25 119.95(19)
C13 C12 C11 119.9(2)
C6 C5 C4 120.2(2)
C14 C13 C12 120.6(2)
C26 C25 C24 120.1(2)
C18 C19 C20 119.9(2)
C28 C29 C30 120.12(19)
C24 C23 C22 120.30(19)
C19 C20 C15 120.75(19)
C6 C7 C8 119.9(2)
C25 C26 C21 120.64(19)
C29 C28 C27 120.50(19)
C32 C31 C30 120.34(19)
C10 C9 P1 117.88(16)
C14 C9 P1 122.94(17)
C14 C9 C10 119.0(2)
C33 C34 C35 120.4(2)
C19 C18 C17 119.89(19)
C33 C38 C37 120.17(19)
C7 C8 C3 120.3(2)
C9 C14 C13 120.0(2)
C7 C6 C5 120.1(2)
Cu2 C2 Cu1 71.25(7)

loop_
_geom_bond_atom_site_label_1
_geom_bond_atom_site_label_2
_geom_bond_distance
_geom_bond_publ_flag
Cu1 Cu2 2.4121(3) y
Cu1 P2 2.2617(5) y
Cu1 P1 2.2582(5) y
Cu1 C2 2.134(2) y
Cu2 C1 1.926(2) y
Cu2 C2 2.003(2) y
P2 C21 1.825(2) ?
P2 C33 1.824(2) ?
P2 C27 1.832(2) ?
P1 C3 1.827(2) ?
P1 C15 1.834(2) ?
P1 C9 1.831(2) ?
C16 C17 1.395(3) ?
C16 C15 1.399(3) ?
C11 C10 1.393(3) ?
C11 C12 1.380(4) ?
C4 C3 1.390(3) ?
C4 C5 1.395(3) ?
C30 C29 1.387(3) ?
C30 C31 1.390(3) ?
C32 C27 1.395(3) ?
C32 C31 1.391(3) ?
C35 C36 1.385(3) ?
C35 C34 1.396(3) ?
C36 C37 1.389(3) ?
C21 C22 1.398(3) ?
C21 C26 1.399(3) ?
C37 C38 1.385(3) ?
C10 C9 1.396(3) ?
C33 C34 1.395(3) ?
C33 C38 1.400(3) ?
C27 C28 1.396(3) ?
C17 C18 1.382(3) ?
C22 C23 1.393(3) ?
C3 C8 1.401(3) ?
C15 C20 1.398(3) ?
C24 C25 1.385(3) ?
C24 C23 1.386(3) ?
C12 C13 1.380(4) ?
C5 C6 1.383(3) ?
C13 C14 1.394(3) ?
C25 C26 1.386(3) ?
C19 C20 1.395(3) ?
C19 C18 1.388(3) ?
C29 C28 1.393(3) ?
C7 C8 1.385(3) ?
C7 C6 1.391(3) ?
C9 C14 1.392(3) ?

loop_
_restr_equal_distance_atom_site_label_1
_restr_equal_distance_atom_site_label_2
_restr_equal_distance_site_symmetry_2
_restr_equal_distance_class_id
C2 H2a 1 1
C2 H2b 1 1
C2 H2c 1 1

loop_
_restr_equal_distance_class_class_id
_restr_equal_distance_class_target_weight_param
_restr_equal_distance_class_average
_restr_equal_distance_class_esd
_restr_equal_distance_class_diff_max
1 0.0200 0.9805 0.0109 0.0140
